data_7018849
loop_
_publ_author_name
'Meally, Se\'an T'
'McDonald, Cecelia'
'Kealy, Patrick'
'Taylor, Stephanie M.'
'Brechin, Euan K.'
'Jones, Leigh F.'

_publ_section_title
;
 Investigating the solid state hosting abilities of homo- and
 hetero-valent [Co(7)] metallocalix[6]arenes.
;
_journal_issue 18
_journal_name_full 'Dalton transactions (Cambridge, England : 2003)'
_journal_page_first 5610
_journal_page_last 5616
_journal_paper_doi 10.1039/c2dt12229d
_journal_volume 41
_journal_year 2012
_chemical_formula_sum 'C14 H13 N O2'
_chemical_formula_weight 227.25
_chemical_name_common 2-ImPh-6-MePhenol
_chemical_name_systematic
;
?
;
_space_group_IT_number 19
_symmetry_cell_setting orthorhombic
_symmetry_space_group_name_Hall 'P 2ac 2ab'
_symmetry_space_group_name_H-M 'P 21 21 21'
_atom_sites_solution_hydrogens geom
_atom_sites_solution_primary direct
_atom_sites_solution_secondary difmap
_audit_creation_method SHELXL-97
_cell_angle_alpha 90.00
_cell_angle_beta 90.00
_cell_angle_gamma 90.00
_cell_formula_units_Z 4
_cell_length_a 6.0471(6)
_cell_length_b 9.0763(12)
_cell_length_c 20.933(3)
_cell_measurement_reflns_used 941
_cell_measurement_temperature 150(2)
_cell_measurement_theta_max 25.35
_cell_measurement_theta_min 2.9134
_cell_volume 1148.9(3)
_computing_cell_refinement
;
CrysAlisPro, Oxford Diffraction Ltd.,
Version 1.171.34.36 (release 02-08-2010 CrysAlis171 .NET)
(compiled Aug 2 2010,13:00:58)
;
_computing_data_collection
;
CrysAlisPro, Oxford Diffraction Ltd.,
Version 1.171.34.36 (release 02-08-2010 CrysAlis171 .NET)
(compiled Aug 2 2010,13:00:58)
;
_computing_data_reduction
;
CrysAlisPro, Oxford Diffraction Ltd.,
Version 1.171.34.36 (release 02-08-2010 CrysAlis171 .NET)
(compiled Aug 2 2010,13:00:58)
;
_computing_molecular_graphics 'ORTEX (P.McArdle, 1995)'
_computing_publication_material 'SHELXL-97/2 (Sheldrick,1997)'
_computing_structure_refinement 'SHELXL-97 (Sheldrick, 1997)'
_computing_structure_solution 'SHELXS-97 (Sheldrick, 1990)'
_diffrn_ambient_temperature 150(2)
_diffrn_detector_area_resol_mean 16.1048
_diffrn_measured_fraction_theta_full 0.998
_diffrn_measured_fraction_theta_max 0.998
_diffrn_measurement_details
;
1 omega -63.00 -30.00 1.0000 30.0000
omega____ theta____ kappa____ phi______ frames
- -18.4841 112.0000 -115.0000 33
2 omega -64.00 -31.00 1.0000 30.0000
omega____ theta____ kappa____ phi______ frames
- -18.4841 -37.0000 -60.0000 33
3 omega -6.00 84.00 1.0000 30.0000
omega____ theta____ kappa____ phi______ frames
- 18.7966 37.0000 -90.0000 90
;
_diffrn_measurement_device_type 'Xcalibur, Sapphire3'
_diffrn_measurement_method '\w scans'
_diffrn_orient_matrix_UB_11 -0.0157109000
_diffrn_orient_matrix_UB_12 0.0731850000
_diffrn_orient_matrix_UB_13 -0.0110137000
_diffrn_orient_matrix_UB_21 0.0244704000
_diffrn_orient_matrix_UB_22 -0.0230634000
_diffrn_orient_matrix_UB_23 -0.0315976000
_diffrn_orient_matrix_UB_31 -0.1135816000
_diffrn_orient_matrix_UB_32 -0.0150518000
_diffrn_orient_matrix_UB_33 -0.0052969000
_diffrn_radiation_monochromator graphite
_diffrn_radiation_source 'Enhance (Mo) X-ray Source'
_diffrn_radiation_type 'Mo K\a'
_diffrn_radiation_wavelength 0.7107
_diffrn_reflns_av_R_equivalents 0.0486
_diffrn_reflns_limit_h_max 7
_diffrn_reflns_limit_h_min -7
_diffrn_reflns_limit_k_max 11
_diffrn_reflns_limit_k_min -12
_diffrn_reflns_limit_l_max 21
_diffrn_reflns_limit_l_min -28
_diffrn_reflns_number 3612
_diffrn_reflns_theta_full 25.35
_diffrn_reflns_theta_max 25.35
_diffrn_reflns_theta_min 2.9134
_exptl_absorpt_coefficient_mu 0.088
_exptl_absorpt_correction_T_max 1.00000
_exptl_absorpt_correction_T_min 0.58764
_exptl_absorpt_correction_type multi-scan
_exptl_absorpt_process_details
;
CrysAlisPro, Oxford Diffraction Ltd.,
Version 1.171.34.36 (release 02-08-2010 CrysAlis171 .NET)
(compiled Aug 2 2010,13:00:58)
Empirical absorption correction using spherical harmonics,
implemented in SCALE3 ABSPACK scaling algorithm.
;
_exptl_crystal_colour Yellow
_exptl_crystal_density_diffrn 1.314
_exptl_crystal_density_method 'not measured'
_exptl_crystal_description Parallelepiped
_exptl_crystal_F_000 480
_exptl_crystal_size_max 0.08
_exptl_crystal_size_mid 0.05
_exptl_crystal_size_min 0.05
_refine_diff_density_max 0.255
_refine_diff_density_min -0.315
_refine_diff_density_rms 0.071
_refine_ls_abs_structure_details 'Flack H D (1983), Acta Cryst. A39, 876-881'
_refine_ls_abs_structure_Flack 5(3)
_refine_ls_extinction_method none
_refine_ls_goodness_of_fit_ref 1.015
_refine_ls_hydrogen_treatment constr
_refine_ls_matrix_type full
_refine_ls_number_parameters 147
_refine_ls_number_reflns 2000
_refine_ls_number_restraints 0
_refine_ls_restrained_S_all 1.015
_refine_ls_R_factor_all 0.1138
_refine_ls_R_factor_gt 0.0751
_refine_ls_shift/su_max 0.000
_refine_ls_shift/su_mean 0.000
_refine_ls_structure_factor_coef Fsqd
_refine_ls_weighting_details 'calc w=1/[\s^2^(Fo^2^)+(0.0806P)^2^+0.0000P] where P=(Fo^2^+2Fc^2^)/3'
_refine_ls_weighting_scheme calc
_refine_ls_wR_factor_gt 0.1584
_refine_ls_wR_factor_ref 0.1874
_reflns_number_gt 1347
_reflns_number_total 2000
_reflns_threshold_expression >2sigma(I)
_cod_data_source_file c2dt12229d.txt
_cod_data_source_block sm673
_cod_depositor_comments
;
The following automatic conversions were performed:

'_symmetry_cell_setting' value 'Orthorhombic' changed to
'orthorhombic' according to
/home/saulius/struct/CIF-dictionaries/cif_core.dic dictionary named
'cif_core.dic' version 2.4.1 from 2010-06-29.

Automatic conversion script
Id: cif_fix_values 1715 2011-07-08 13:25:40Z adriana 
;
_cod_original_sg_symbol_H-M P212121
_cod_database_code 7018849

loop_
_symmetry_equiv_pos_as_xyz
'x, y, z'
'-x+1/2, -y, z+1/2'
'x+1/2, -y+1/2, -z'
'-x, y+1/2, -z+1/2'

loop_
_atom_site_label
_atom_site_type_symbol
_atom_site_fract_x
_atom_site_fract_y
_atom_site_fract_z
_atom_site_U_iso_or_equiv
_atom_site_adp_type
_atom_site_occupancy
_atom_site_symmetry_multiplicity
_atom_site_calc_flag
_atom_site_refinement_flags
N1 N 0.1487(6) -0.1178(4) 0.19262(18) 0.0274(10) Uani 1 1 d .
O1A O -0.0074(5) 0.0323(4) 0.09578(15) 0.0293(9) Uani 1 1 d .
H1A H 0.0673 0.0194 0.1291 0.035 Uiso 1 1 calc R
O2A O -0.3302(5) 0.0702(4) 0.01321(15) 0.0285(8) Uani 1 1 d .
C1 C -0.5257(4) 0.1093(4) -0.0226(2) 0.0368(13) Uani 1 1 d .
H1B H -0.5408 0.0432 -0.0594 0.055 Uiso 1 1 calc R
H1C H -0.5128 0.2112 -0.0376 0.055 Uiso 1 1 calc R
H1D H -0.6562 0.1000 0.0049 0.055 Uiso 1 1 calc R
C2 C -0.1624(4) -0.0761(3) 0.09073(12) 0.0237(11) Uani 1 1 d R
C3 C -0.3333(4) -0.0577(3) 0.04608(12) 0.0227(10) Uani 1 1 d R
C4 C -0.4910(4) -0.1670(3) 0.03933(12) 0.0258(11) Uani 1 1 d R
H4 H -0.6070 -0.1551 0.0092 0.031 Uiso 1 1 calc R
C5 C -0.4811(7) -0.2938(6) 0.0762(2) 0.0299(12) Uani 1 1 d .
H5 H -0.5888 -0.3688 0.0703 0.036 Uiso 1 1 calc R
C6 C -0.3182(7) -0.3126(5) 0.1209(2) 0.0264(11) Uani 1 1 d .
H6 H -0.3151 -0.3990 0.1465 0.032 Uiso 1 1 calc R
C7 C -0.1537(7) -0.2018(5) 0.1289(2) 0.0236(11) Uani 1 1 d .
C8 C 0.0052(7) -0.2195(5) 0.1799(2) 0.0268(11) Uani 1 1 d .
H8 H 0.0042 -0.3073 0.2046 0.032 Uiso 1 1 calc R
C9 C 0.2913(6) -0.1343(5) 0.2459(2) 0.0241(11) Uani 1 1 d .
C10 C 0.2355(7) -0.2106(5) 0.3008(2) 0.0265(11) Uani 1 1 d .
H10 H 0.0941 -0.2555 0.3042 0.032 Uiso 1 1 calc R
C11 C 0.3845(7) -0.2221(6) 0.3512(2) 0.0294(12) Uani 1 1 d .
H11 H 0.3433 -0.2723 0.3892 0.035 Uiso 1 1 calc R
C12 C 0.5929(7) -0.1603(6) 0.3459(3) 0.0352(14) Uani 1 1 d .
H12 H 0.6985 -0.1722 0.3791 0.042 Uiso 1 1 calc R
C13 C 0.6452(7) -0.0808(6) 0.2914(2) 0.0329(13) Uani 1 1 d .
H13 H 0.7862 -0.0351 0.2886 0.039 Uiso 1 1 calc R
C14 C 0.5009(7) -0.0658(5) 0.2416(2) 0.0292(11) Uani 1 1 d .
H14 H 0.5405 -0.0104 0.2048 0.035 Uiso 1 1 calc R

loop_
_atom_site_aniso_label
_atom_site_aniso_U_11
_atom_site_aniso_U_22
_atom_site_aniso_U_33
_atom_site_aniso_U_23
_atom_site_aniso_U_13
_atom_site_aniso_U_12
N1 0.0190(18) 0.034(2) 0.030(2) 0.001(2) 0.0007(19) 0.0025(19)
O1A 0.0189(15) 0.034(2) 0.035(2) 0.0048(17) -0.0082(17) -0.0065(15)
O2A 0.0181(15) 0.0286(19) 0.039(2) 0.0052(17) -0.0044(15) -0.0007(15)
C1 0.023(2) 0.040(3) 0.047(3) 0.010(3) -0.012(3) 0.001(2)
C2 0.018(2) 0.023(3) 0.030(3) -0.007(2) 0.003(2) -0.004(2)
C3 0.020(2) 0.020(3) 0.028(3) -0.002(2) 0.003(2) 0.003(2)
C4 0.017(2) 0.028(3) 0.033(3) -0.001(2) 0.000(2) 0.000(2)
C5 0.022(2) 0.026(3) 0.043(3) -0.002(2) -0.003(2) -0.006(2)
C6 0.025(2) 0.025(3) 0.029(3) 0.000(2) 0.003(2) 0.000(2)
C7 0.017(2) 0.023(3) 0.031(3) 0.001(2) -0.001(2) 0.002(2)
C8 0.023(2) 0.026(3) 0.032(3) 0.003(2) -0.001(2) 0.001(2)
C9 0.015(2) 0.029(3) 0.029(3) 0.000(2) 0.000(2) 0.004(2)
C10 0.016(2) 0.024(3) 0.040(3) 0.002(3) -0.002(2) -0.001(2)
C11 0.030(2) 0.030(3) 0.027(3) 0.003(2) 0.001(2) 0.002(2)
C12 0.022(2) 0.042(3) 0.042(3) -0.008(3) -0.010(2) 0.003(2)
C13 0.017(2) 0.039(3) 0.042(3) -0.004(3) -0.002(3) -0.004(2)
C14 0.0195(19) 0.030(3) 0.038(3) 0.000(2) 0.007(3) -0.004(2)

loop_
_atom_type_symbol
_atom_type_description
_atom_type_scat_dispersion_real
_atom_type_scat_dispersion_imag
_atom_type_scat_source
C C 0.0033 0.0016 'International Tables Vol C Tables 4.2.6.8 and 6.1.1.4'
H H 0.0000 0.0000 'International Tables Vol C Tables 4.2.6.8 and 6.1.1.4'
N N 0.0061 0.0033 'International Tables Vol C Tables 4.2.6.8 and 6.1.1.4'
O O 0.0106 0.0060 'International Tables Vol C Tables 4.2.6.8 and 6.1.1.4'

loop_
_geom_angle_atom_site_label_1
_geom_angle_atom_site_label_2
_geom_angle_atom_site_label_3
_geom_angle
C8 N1 C9 119.6(4)
C2 O1A H1A 109.5
C3 O2A C1 117.7(3)
O2A C1 H1B 109.5
O2A C1 H1C 109.5
H1B C1 H1C 109.5
O2A C1 H1D 109.5
H1B C1 H1D 109.5
H1C C1 H1D 109.5
O1A C2 C7 121.3(3)
O1A C2 C3 118.16(18)
C7 C2 C3 120.5(2)
O2A C3 C4 125.07(16)
O2A C3 C2 115.59(17)
C4 C3 C2 119.3
C3 C4 C5 120.6(2)
C3 C4 H4 119.7
C5 C4 H4 119.7
C6 C5 C4 121.0(4)
C6 C5 H5 119.5
C4 C5 H5 119.5
C5 C6 C7 119.6(5)
C5 C6 H6 120.2
C7 C6 H6 120.2
C2 C7 C6 119.0(4)
C2 C7 C8 122.7(4)
C6 C7 C8 118.2(4)
N1 C8 C7 121.2(4)
N1 C8 H8 119.4
C7 C8 H8 119.4
C10 C9 C14 119.4(4)
C10 C9 N1 124.0(4)
C14 C9 N1 116.6(4)
C9 C10 C11 120.7(4)
C9 C10 H10 119.7
C11 C10 H10 119.7
C12 C11 C10 119.9(5)
C12 C11 H11 120.1
C10 C11 H11 120.1
C11 C12 C13 119.0(5)
C11 C12 H12 120.5
C13 C12 H12 120.5
C14 C13 C12 122.3(4)
C14 C13 H13 118.9
C12 C13 H13 118.9
C13 C14 C9 118.7(4)
C13 C14 H14 120.7
C9 C14 H14 120.7

loop_
_geom_bond_atom_site_label_1
_geom_bond_atom_site_label_2
_geom_bond_distance
N1 C8 1.295(5)
N1 C9 1.418(6)
O1A C2 1.363(4)
O1A H1A 0.8400
O2A C3 1.349(4)
O2A C1 1.444(4)
C1 H1B 0.9800
C1 H1C 0.9800
C1 H1D 0.9800
C2 C7 1.393(5)
C2 C3 1.4034
C3 C4 1.3833
C4 C5 1.387(5)
C4 H4 0.9500
C5 C6 1.370(6)
C5 H5 0.9500
C6 C7 1.425(6)
C6 H6 0.9500
C7 C8 1.446(6)
C8 H8 0.9500
C9 C10 1.384(6)
C9 C14 1.415(6)
C10 C11 1.392(6)
C10 H10 0.9500
C11 C12 1.383(6)
C11 H11 0.9500
C12 C13 1.387(7)
C12 H12 0.9500
C13 C14 1.367(6)
C13 H13 0.9500
C14 H14 0.9500
